data_7109710
loop_
_publ_author_name
'Yongwu Peng'
'Tengfei Gong'
'Yong Cui'

_publ_section_title
;
 A homochiral porous metal-organic framework for enantioselective
 adsorption of mandelates and photocyclizaton of tropolone ethers
;
_journal_name_full Chem.Commun.
_journal_page_first 8253
_journal_paper_doi 10.1039/c3cc43549k
_journal_volume 49
_journal_year 2013
_chemical_formula_sum 'C38 H38 Dy Na O14'
_chemical_formula_weight 904.17
_chemical_name_systematic
;
?
;
_space_group_IT_number 91
_symmetry_cell_setting tetragonal
_symmetry_space_group_name_Hall 'P 4w 2c'
_symmetry_space_group_name_H-M 'P 41 2 2'
_atom_sites_solution_hydrogens geom
_atom_sites_solution_primary direct
_atom_sites_solution_secondary difmap
_audit_creation_method SHELXL-97
_cell_angle_alpha 90.00
_cell_angle_beta 90.00
_cell_angle_gamma 90.00
_cell_formula_units_Z 4
_cell_length_a 23.6972(10)
_cell_length_b 23.6972(10)
_cell_length_c 14.1273(6)
_cell_measurement_reflns_used 5611
_cell_measurement_temperature 123(2)
_cell_measurement_theta_max 58.49
_cell_measurement_theta_min 1.86
_cell_volume 7933.3(6)
_computing_cell_refinement 'SAINT (Bruker, 1999)'
_computing_data_collection 'SMART (Bruker, 1997)'
_computing_data_reduction SAINT
_computing_molecular_graphics 'SHELXTL-PLUS (Sheldrick, 1990)'
_computing_publication_material SHELXL-97
_computing_structure_refinement 'SHELXL-97 (Sheldrick, 1997)'
_computing_structure_solution 'SHELXS-97 (Sheldrick, 1990)'
_diffrn_ambient_temperature 123(2)
_diffrn_measured_fraction_theta_full 0.995
_diffrn_measured_fraction_theta_max 0.995
_diffrn_radiation_monochromator graphite
_diffrn_radiation_source 'fine-focus sealed tube'
_diffrn_radiation_type CuK\a
_diffrn_radiation_wavelength 1.54178
_diffrn_reflns_av_R_equivalents 0.0860
_diffrn_reflns_av_sigmaI/netI 0.0779
_diffrn_reflns_limit_h_max 20
_diffrn_reflns_limit_h_min -26
_diffrn_reflns_limit_k_max 26
_diffrn_reflns_limit_k_min -22
_diffrn_reflns_limit_l_max 15
_diffrn_reflns_limit_l_min -12
_diffrn_reflns_number 20786
_diffrn_reflns_theta_full 58.49
_diffrn_reflns_theta_max 58.49
_diffrn_reflns_theta_min 1.86
_exptl_absorpt_coefficient_mu 5.372
_exptl_absorpt_correction_T_max 0.807
_exptl_absorpt_correction_T_min 0.761
_exptl_absorpt_correction_type multi-scan
_exptl_absorpt_process_details 'SADABS (Sheldrick, 1996)'
_exptl_crystal_colour 'pale yellow'
_exptl_crystal_density_diffrn 0.757
_exptl_crystal_density_method 'not measured'
_exptl_crystal_description block
_exptl_crystal_F_000 1820
_exptl_crystal_size_max 0.06
_exptl_crystal_size_mid 0.06
_exptl_crystal_size_min 0.04
_refine_diff_density_max 3.125
_refine_diff_density_min -0.976
_refine_diff_density_rms 0.125
_refine_ls_abs_structure_details 'Flack H D (1983), Acta Cryst. A39, 876-881'
_refine_ls_abs_structure_Flack 0.022(6)
_refine_ls_extinction_method none
_refine_ls_goodness_of_fit_ref 1.144
_refine_ls_hydrogen_treatment constr
_refine_ls_matrix_type full
_refine_ls_number_parameters 175
_refine_ls_number_reflns 5611
_refine_ls_number_restraints 0
_refine_ls_restrained_S_all 1.144
_refine_ls_R_factor_all 0.0890
_refine_ls_R_factor_gt 0.0814
_refine_ls_shift/su_max 0.000
_refine_ls_shift/su_mean 0.000
_refine_ls_structure_factor_coef Fsqd
_refine_ls_weighting_details 'calc w=1/[\s^2^(Fo^2^)+(0.1400P)^2^+0.0000P] where P=(Fo^2^+2Fc^2^)/3'
_refine_ls_weighting_scheme calc
_refine_ls_wR_factor_gt 0.2127
_refine_ls_wR_factor_ref 0.2215
_reflns_number_gt 4770
_reflns_number_total 5611
_reflns_threshold_expression >2sigma(I)
_cod_data_source_file c3cc43549k.txt
_cod_data_source_block 1
_cod_original_sg_symbol_H-M P4(1)22
_cod_database_code 7109710

loop_
_symmetry_equiv_pos_as_xyz
'x, y, z'
'-y, x, z+1/4'
'-x, -y, z+1/2'
'y, -x, z+3/4'
'x, -y, -z+1/2'
'-x, y, -z'
'y, x, -z+3/4'
'-y, -x, -z+1/4'

loop_
_atom_site_label
_atom_site_type_symbol
_atom_site_fract_x
_atom_site_fract_y
_atom_site_fract_z
_atom_site_U_iso_or_equiv
_atom_site_adp_type
_atom_site_occupancy
_atom_site_symmetry_multiplicity
_atom_site_calc_flag
_atom_site_refinement_flags
Dy1 Dy 0.0000 0.40988(3) 0.0000 0.0636(3) Uani 1 2 d S
Na1 Na 0.08101(10) 0.5000 -0.2500 0.022 Uani 1 2 d S
O1 O 0.0633(3) 0.4804(2) 0.0040(3) 0.062 Uani 1 1 d .
O2 O 0.0881(3) 0.5438(3) -0.1083(3) 0.072 Uani 1 1 d .
O3 O -0.0076(2) 0.55765(17) 0.3192(3) 0.051 Uani 1 1 d .
O4 O 0.0455(3) 0.6268(2) 0.3673(3) 0.071 Uani 1 1 d .
O5 O 0.1303(3) 0.9004(2) -0.0137(4) 0.070 Uani 1 1 d .
O6 O 0.0763(4) 0.3586(3) -0.0637(4) 0.093 Uani 1 1 d .
C1 C 0.0715(4) 0.5290(4) -0.0245(5) 0.059 Uani 1 1 d .
C2 C 0.0692(2) 0.57718(15) 0.0462(2) 0.0505(19) Uani 1 1 d G
C3 C 0.0502(2) 0.56544(13) 0.1372(3) 0.0483(18) Uani 1 1 d G
H3A H 0.0408 0.5287 0.1539 0.058 Uiso 1 1 calc R
C4 C 0.0453(2) 0.60867(16) 0.2032(2) 0.051(2) Uani 1 1 d G
C5 C 0.0593(2) 0.66363(14) 0.1782(2) 0.0445(17) Uani 1 1 d G
H5A H 0.0560 0.6926 0.2223 0.053 Uiso 1 1 calc R
C6 C 0.0783(2) 0.67537(14) 0.0872(2) 0.0484(17) Uani 1 1 d G
C7 C 0.0832(2) 0.63214(17) 0.02118(19) 0.0500(18) Uani 1 1 d G
H7A H 0.0959 0.6400 -0.0397 0.060 Uiso 1 1 calc R
C8 C 0.0267(4) 0.5961(3) 0.3007(5) 0.056(2) Uani 1 1 d .
C9 C 0.0946(2) 0.73495(15) 0.0619(3) 0.0524(18) Uani 1 1 d G
C10 C 0.1282(2) 0.76841(19) 0.1197(2) 0.054(2) Uani 1 1 d G
C11 C 0.1403(2) 0.82367(19) 0.0937(3) 0.060(2) Uani 1 1 d G
C12 C 0.1188(2) 0.84548(15) 0.0098(3) 0.0581(19) Uani 1 1 d G
C13 C 0.0851(2) 0.81202(19) -0.0481(3) 0.060(2) Uani 1 1 d G
C14 C 0.0730(2) 0.75676(19) -0.0220(3) 0.059(2) Uani 1 1 d G
H14A H 0.0505 0.7344 -0.0608 0.071 Uiso 1 1 calc R
C15 C 0.1576(4) 0.7438(4) 0.2073(5) 0.066(2) Uani 1 1 d .
H15A H 0.1457 0.7055 0.2164 0.100 Uiso 1 1 calc R
H15B H 0.1479 0.7658 0.2620 0.100 Uiso 1 1 calc R
H15C H 0.1978 0.7449 0.1982 0.100 Uiso 1 1 calc R
C16 C 0.0638(4) 0.8353(5) -0.1481(5) 0.071(3) Uani 1 1 d .
C17 C 0.0274(5) 0.8851(5) -0.1320(7) 0.089(3) Uani 1 1 d .
H17A H 0.0483 0.9134 -0.0984 0.134 Uiso 1 1 calc R
H17B H -0.0050 0.8742 -0.0954 0.134 Uiso 1 1 calc R
H17C H 0.0152 0.9000 -0.1918 0.134 Uiso 1 1 calc R
C18 C 0.1148(5) 0.8525(5) -0.2095(6) 0.092(4) Uani 1 1 d .
H18A H 0.1391 0.8205 -0.2183 0.139 Uiso 1 1 calc R
H18B H 0.1353 0.8821 -0.1786 0.139 Uiso 1 1 calc R
H18C H 0.1018 0.8655 -0.2700 0.139 Uiso 1 1 calc R
C19 C 0.0279(5) 0.7933(4) -0.2011(5) 0.075(3) Uani 1 1 d .
H19A H 0.0494 0.7597 -0.2130 0.112 Uiso 1 1 calc R
H19B H 0.0161 0.8095 -0.2602 0.112 Uiso 1 1 calc R
H19C H -0.0047 0.7840 -0.1639 0.112 Uiso 1 1 calc R
O7 O 0.1427(6) 0.4298(7) -0.1966(7) 0.188(7) Uani 1 1 d .

loop_
_atom_site_aniso_label
_atom_site_aniso_U_11
_atom_site_aniso_U_22
_atom_site_aniso_U_33
_atom_site_aniso_U_23
_atom_site_aniso_U_13
_atom_site_aniso_U_12
Dy1 0.1216(7) 0.0494(4) 0.0199(3) 0.000 -0.0083(3) 0.000
Na1 0.022 0.022 0.022 0.000 0.000 0.000
O1 0.097 0.070 0.021 -0.021 0.002 -0.005
O2 0.099 0.097 0.022 -0.019 0.008 -0.016
O3 0.103 0.030 0.021 -0.004 0.011 -0.006
O4 0.152 0.048 0.013 -0.008 0.019 -0.046
O5 0.098 0.066 0.047 0.013 -0.005 -0.032
O6 0.160 0.076 0.043 -0.013 0.010 0.062
C1 0.079 0.071 0.026 -0.017 -0.002 0.011
C2 0.082(5) 0.060(5) 0.009(3) -0.005(3) 0.009(3) -0.006(4)
C3 0.085(5) 0.032(3) 0.028(3) -0.004(3) -0.005(3) -0.001(3)
C4 0.086(5) 0.047(4) 0.021(3) -0.004(3) 0.016(3) -0.007(4)
C5 0.072(5) 0.042(4) 0.019(3) -0.003(3) 0.002(3) -0.007(3)
C6 0.059(5) 0.061(4) 0.026(3) 0.004(3) -0.002(3) -0.012(3)
C7 0.066(5) 0.067(4) 0.017(3) -0.016(3) 0.009(3) -0.020(4)
C8 0.105(6) 0.039(4) 0.024(3) -0.014(3) 0.014(4) 0.001(4)
C9 0.063(5) 0.065(5) 0.029(4) -0.003(3) 0.009(3) -0.024(4)
C10 0.089(6) 0.061(5) 0.013(3) 0.002(3) 0.003(3) -0.026(4)
C11 0.080(6) 0.073(5) 0.027(4) -0.007(3) 0.012(4) -0.045(4)
C12 0.069(5) 0.076(5) 0.028(4) -0.010(4) 0.000(4) -0.025(4)
C13 0.060(5) 0.078(6) 0.042(4) 0.002(4) -0.005(4) -0.030(4)
C14 0.077(5) 0.077(5) 0.023(4) 0.007(3) -0.008(3) -0.034(4)
C15 0.090(6) 0.086(6) 0.022(3) 0.000(4) -0.009(4) -0.027(5)
C16 0.093(7) 0.095(7) 0.026(4) 0.013(4) -0.010(4) -0.042(6)
C17 0.108(8) 0.118(9) 0.043(5) 0.019(5) -0.012(5) -0.020(7)
C18 0.118(9) 0.130(9) 0.030(4) 0.015(5) -0.010(5) -0.046(7)
C19 0.111(7) 0.089(6) 0.025(4) 0.014(4) -0.013(4) -0.027(5)
O7 0.201(12) 0.269(16) 0.095(7) -0.049(8) -0.030(7) 0.154(12)

loop_
_atom_type_symbol
_atom_type_description
_atom_type_scat_dispersion_real
_atom_type_scat_dispersion_imag
_atom_type_scat_source
C C 0.0181 0.0091 'International Tables Vol C Tables 4.2.6.8 and 6.1.1.4'
H H 0.0000 0.0000 'International Tables Vol C Tables 4.2.6.8 and 6.1.1.4'
O O 0.0492 0.0322 'International Tables Vol C Tables 4.2.6.8 and 6.1.1.4'
Na Na 0.1353 0.1239 'International Tables Vol C Tables 4.2.6.8 and 6.1.1.4'
Dy Dy -9.8046 9.8477 'International Tables Vol C Tables 4.2.6.8 and 6.1.1.4'

loop_
_geom_angle_atom_site_label_1
_geom_angle_atom_site_label_2
_geom_angle_atom_site_label_3
_geom_angle
_geom_angle_site_symmetry_1
_geom_angle_site_symmetry_3
O1 Dy1 O1 83.8(3) . 6
O1 Dy1 O4 127.35(17) . 3_564
O1 Dy1 O4 87.1(2) 6 3_564
O1 Dy1 O4 87.1(2) . 5_565
O1 Dy1 O4 127.35(17) 6 5_565
O4 Dy1 O4 136.2(3) 3_564 5_565
O1 Dy1 O6 83.1(3) . .
O1 Dy1 O6 152.4(2) 6 .
O4 Dy1 O6 81.7(3) 3_564 .
O4 Dy1 O6 76.1(2) 5_565 .
O1 Dy1 O6 152.4(2) . 6
O1 Dy1 O6 83.1(3) 6 6
O4 Dy1 O6 76.1(2) 3_564 6
O4 Dy1 O6 81.7(3) 5_565 6
O6 Dy1 O6 118.0(4) . 6
O1 Dy1 O3 78.86(16) . 5_565
O1 Dy1 O3 76.41(16) 6 5_565
O4 Dy1 O3 147.6(2) 3_564 5_565
O4 Dy1 O3 50.96(16) 5_565 5_565
O6 Dy1 O3 124.4(2) . 5_565
O6 Dy1 O3 74.45(19) 6 5_565
O1 Dy1 O3 76.41(16) . 3_564
O1 Dy1 O3 78.86(16) 6 3_564
O4 Dy1 O3 50.96(16) 3_564 3_564
O4 Dy1 O3 147.6(2) 5_565 3_564
O6 Dy1 O3 74.45(19) . 3_564
O6 Dy1 O3 124.4(2) 6 3_564
O3 Dy1 O3 146.56(18) 5_565 3_564
O1 Dy1 C8 101.9(2) . 3_564
O1 Dy1 C8 82.3(2) 6 3_564
O4 Dy1 C8 25.4(2) 3_564 3_564
O4 Dy1 C8 150.09(19) 5_565 3_564
O6 Dy1 C8 76.8(2) . 3_564
O6 Dy1 C8 100.3(2) 6 3_564
O3 Dy1 C8 158.5(2) 5_565 3_564
O3 Dy1 C8 25.53(19) 3_564 3_564
O1 Dy1 C8 82.3(2) . 5_565
O1 Dy1 C8 101.9(2) 6 5_565
O4 Dy1 C8 150.09(19) 3_564 5_565
O4 Dy1 C8 25.4(2) 5_565 5_565
O6 Dy1 C8 100.3(2) . 5_565
O6 Dy1 C8 76.8(2) 6 5_565
O3 Dy1 C8 25.53(19) 5_565 5_565
O3 Dy1 C8 158.5(2) 3_564 5_565
C8 Dy1 C8 174.4(3) 3_564 5_565
O2 Na1 O2 171.4(4) . 5_564
O2 Na1 O7 85.0(3) . 5_564
O2 Na1 O7 89.7(3) 5_564 5_564
O2 Na1 O7 89.7(3) . .
O2 Na1 O7 85.0(3) 5_564 .
O7 Na1 O7 102.7(9) 5_564 .
O2 Na1 O3 98.7(2) . 6
O2 Na1 O3 87.44(19) 5_564 6
O7 Na1 O3 85.3(4) 5_564 6
O7 Na1 O3 168.9(4) . 6
O2 Na1 O3 87.44(19) . 3_564
O2 Na1 O3 98.7(2) 5_564 3_564
O7 Na1 O3 168.9(4) 5_564 3_564
O7 Na1 O3 85.3(4) . 3_564
O3 Na1 O3 88.0(2) 6 3_564
C1 O1 Dy1 142.3(6) . .
C1 O2 Na1 131.4(6) . .
C8 O3 Na1 142.8(4) . 3_565
C8 O3 Dy1 86.9(4) . 3_565
Na1 O3 Dy1 126.6(2) 3_565 3_565
C8 O4 Dy1 102.7(4) . 3_565
O1 C1 O2 126.7(7) . .
O1 C1 C2 118.8(6) . .
O2 C1 C2 114.1(7) . .
C3 C2 C7 120.0 . .
C3 C2 C1 118.0(4) . .
C7 C2 C1 121.9(4) . .
C2 C3 C4 120.0 . .
C5 C4 C3 120.0 . .
C5 C4 C8 119.9(4) . .
C3 C4 C8 120.1(4) . .
C6 C5 C4 120.0 . .
C5 C6 C7 120.0 . .
C5 C6 C9 119.3(3) . .
C7 C6 C9 120.7(3) . .
C6 C7 C2 120.0 . .
O3 C8 O4 119.4(6) . .
O3 C8 C4 122.5(6) . .
O4 C8 C4 118.0(6) . .
O3 C8 Dy1 67.5(3) . 3_565
O4 C8 Dy1 51.9(3) . 3_565
C4 C8 Dy1 169.8(5) . 3_565
C10 C9 C14 120.0 . .
C10 C9 C6 122.8(3) . .
C14 C9 C6 117.2(3) . .
C11 C10 C9 120.0 . .
C11 C10 C15 118.5(4) . .
C9 C10 C15 121.2(4) . .
C10 C11 C12 120.0 . .
C10 C11 C11 120.0(5) . 8_665
C12 C11 C11 120.0(5) . 8_665
O5 C12 C11 119.1(4) . .
O5 C12 C13 120.9(4) . .
C11 C12 C13 120.0 . .
C14 C13 C12 120.0 . .
C14 C13 C16 119.5(4) . .
C12 C13 C16 120.3(4) . .
C13 C14 C9 120.0 . .
C17 C16 C19 105.9(9) . .
C17 C16 C18 109.4(9) . .
C19 C16 C18 109.7(8) . .
C17 C16 C13 108.9(7) . .
C19 C16 C13 113.0(7) . .
C18 C16 C13 109.9(7) . .

loop_
_geom_bond_atom_site_label_1
_geom_bond_atom_site_label_2
_geom_bond_distance
_geom_bond_site_symmetry_2
Dy1 O1 2.245(6) .
Dy1 O1 2.245(6) 6
Dy1 O4 2.330(4) 3_564
Dy1 O4 2.330(4) 5_565
Dy1 O6 2.358(6) .
Dy1 O6 2.358(6) 6
Dy1 O3 2.674(4) 5_565
Dy1 O3 2.674(4) 3_564
Dy1 C8 2.889(7) 3_564
Dy1 C8 2.889(7) 5_565
Na1 O2 2.262(5) .
Na1 O2 2.262(5) 5_564
Na1 O7 2.339(10) 5_564
Na1 O7 2.339(10) .
Na1 O3 2.419(6) 6
Na1 O3 2.419(6) 3_564
O1 C1 1.235(10) .
O2 C1 1.297(10) .
O3 C8 1.247(10) .
O3 Na1 2.419(6) 3_565
O3 Dy1 2.674(4) 3_565
O4 C8 1.271(9) .
O4 Dy1 2.330(4) 3_565
O5 C12 1.372(6) .
C1 C2 1.518(8) .
C2 C3 1.3900 .
C2 C7 1.3900 .
C3 C4 1.3900 .
C4 C5 1.3900 .
C4 C8 1.477(7) .
C5 C6 1.3900 .
C6 C7 1.3900 .
C6 C9 1.507(4) .
C8 Dy1 2.889(7) 3_565
C9 C10 1.3900 .
C9 C14 1.3900 .
C10 C11 1.3900 .
C10 C15 1.535(9) .
C11 C12 1.3900 .
C11 C11 1.497(6) 8_665
C12 C13 1.3900 .
C13 C14 1.3900 .
C13 C16 1.599(9) .
C16 C17 1.480(16) .
C16 C19 1.508(12) .
C16 C18 1.544(13) .
